data_1566917
loop_
_publ_author_name
'Kirk, Ryan M.'
'Hill, Anthony'

_publ_section_title
;
 Arsolyl-Supported Intermetallic Dative Bonding
;
_journal_name_full 'Chemical Science'
_journal_paper_doi 10.1039/D2SC01200F
_journal_year 2022
_chemical_formula_moiety 'C12 H21 As Co O4 P'
_chemical_formula_sum 'C12 H21 As Co O4 P'
_chemical_formula_weight 394.11
_chemical_properties_physical Air-sensitive
_space_group_crystal_system monoclinic
_space_group_IT_number 14
_space_group_name_Hall '-P 2yn'
_space_group_name_H-M_alt 'P 1 21/n 1'
_atom_sites_solution_hydrogens geom
_atom_sites_solution_primary dual
_audit_creation_date 2021-05-10
_audit_creation_method
;
Olex2 1.2
(compiled 2018.05.29 svn.r3508 for OlexSys, GUI svn.r5506)
;
_audit_update_record
;
2021-12-24 deposited with the CCDC.	2022-05-04 downloaded from the CCDC.
;
_cell_angle_alpha 90
_cell_angle_beta 97.0710(10)
_cell_angle_gamma 90
_cell_formula_units_Z 8
_cell_length_a 8.19800(10)
_cell_length_b 14.8986(2)
_cell_length_c 26.2475(3)
_cell_measurement_reflns_used 21894
_cell_measurement_temperature 150.00(10)
_cell_measurement_theta_max 73.6290
_cell_measurement_theta_min 4.4970
_cell_volume 3181.45(7)
_computing_cell_refinement 'CrysAlisPro 1.171.40.82a (Rigaku OD, 2020)'
_computing_data_collection 'CrysAlisPro 1.171.40.82a (Rigaku OD, 2020)'
_computing_data_reduction 'CrysAlisPro 1.171.40.82a (Rigaku OD, 2020)'
_computing_molecular_graphics 'Olex2 (Dolomanov et al., 2009)'
_computing_publication_material 'Olex2 (Dolomanov et al., 2009)'
_computing_structure_refinement 'ShelXL (Sheldrick, 2015)'
_computing_structure_solution 'ShelXT (Sheldrick, 2015)'
_diffrn_ambient_environment N~2~
_diffrn_ambient_temperature 150.00(10)
_diffrn_detector 'CCD plate'
_diffrn_detector_area_resol_mean 8.1297
_diffrn_detector_type EosS2
_diffrn_measured_fraction_theta_full 1.000
_diffrn_measured_fraction_theta_max 0.989
_diffrn_measurement_details
;
List of Runs (angles in degrees, time in seconds):

  # Type    Start    End  Width  t~exp~   \w     \q     \k     \f   Frames
#--------------------------------------------------------------------------
  1  \w    -52.00 -22.00   1.00    1.50    --  -36.95  19.00 150.00   30
  2  \w    -13.00  27.00   1.00    1.50    --  -36.95  57.00 -60.00   40
  3  \w    -63.00 -27.00   1.00    1.50    --  -36.95  19.00  60.00   36
  4  \w     -7.00  32.00   1.00    1.50    --  -36.95  19.00 150.00   39
  5  \w    -13.00  33.00   1.00    1.50    --  -36.95  19.00  60.00   46
  6  \w    -58.00 -20.00   1.00    1.50    --  -36.95 -38.00  60.00   38
  7  \w     37.00  79.00   1.00    1.50    --   36.95-125.00-120.00   42
  8  \w     46.00  84.00   1.00    1.50    --   36.95  19.00  90.00   38
  9  \w     24.00  53.00   1.00    1.50    --   36.95  19.00 -30.00   29
 10  \w      6.00  31.00   1.00    1.50    --   36.95 -99.00 -90.00   25
 11  \w      8.00  40.00   1.00    1.50    --   36.95  19.00  90.00   32
 12  \w     20.00  52.00   1.00    1.50    --   36.95  57.00  30.00   32
 13  \w     74.00 106.00   1.00    1.50    --   36.95  19.00-150.00   32
 14  \w     23.00  58.00   1.00    1.50    --   36.95  57.00-150.00   35
 15  \w     20.00 104.00   1.00    1.50    --   36.95  57.00  90.00   84
 16  \w     30.00  89.00   1.00    1.50    --   36.95-125.00  90.00   59
 17  \w     51.00  76.00   1.00    1.50    --   36.95 -99.00  90.00   25
 18  \w     19.00  59.00   1.00    1.50    --   36.95 -77.00 -90.00   40
 19  \w    -29.00  -3.00   1.00    1.50    --   36.95 -57.00  60.00   26
 20  \w      7.00  34.00   1.00    1.50    --   36.95 -99.00 -60.00   27
 21  \w     71.00  98.00   1.00    1.50    --   36.95  19.00 -30.00   27
 22  \w     49.00  74.00   1.00    1.50    --   36.95 -99.00 -90.00   25
 23  \w     66.00 103.00   1.00    1.50    --   36.95  57.00-150.00   37
 24  \w     32.00  79.00   1.00    1.50    --   36.95-125.00 -90.00   47
 25  \w      7.00  32.00   1.00    1.50    --   36.95 -99.00  90.00   25
 26  \w     18.00  44.00   1.00    1.50    --   36.95 -57.00  60.00   26
 27  \w     41.00  67.00   1.00    1.50    --   36.95  19.00-150.00   26
 28  \w     93.00 119.00   1.00   10.00    --  111.00 -64.00   0.00   26
 29  \w     48.00  78.00   1.00   10.00    --  111.00 -64.00   0.00   30
 30  \w     62.00 102.00   1.00   10.00    --  111.00 -92.00 -90.00   40
 31  \w     83.00 109.00   1.00   10.00    --  111.00-111.00  90.00   26
 32  \w     99.00 143.00   1.00   10.00    --  111.00  38.00  30.00   44
 33  \w     89.00 151.00   1.00   10.00    --  111.00  25.00  90.00   62
 34  \w     58.00  84.00   1.00   10.00    --  111.00 -77.00  60.00   26
 35  \w     56.00  96.00   1.00   10.00    --  111.00 -92.00 -60.00   40
 36  \w     67.00 106.00   1.00   10.00    --  111.00 -92.00-120.00   39
 37  \w     43.00  89.00   1.00   10.00    --  111.00 -50.00   0.00   46
 38  \w    109.00 137.00   1.00   10.00    --  111.00 -77.00 -30.00   28
 39  \w    101.00 127.00   1.00   10.00    --  111.00 -25.00-180.00   26
 40  \w     42.00 131.00   1.00   10.00    --  111.00 -25.00  90.00   89
 41  \w     62.00  89.00   1.00   10.00    --  111.00 -82.00-151.09   27
 42  \w     56.00  90.00   1.00   10.00    --  111.00 -25.00-180.00   34
 43  \w     84.00 109.00   1.00   10.00    --  111.00-111.00-120.00   25
 44  \w     68.00 106.00   1.00   10.00    --  111.00-111.00-180.00   38
 45  \w     96.00 125.00   1.00   10.00    --  111.00 -38.00-120.00   29
 46  \w     55.00  84.00   1.00   10.00    --  111.00 -77.00 -30.00   29
 47  \w     42.00  88.00   1.00   10.00    --  111.00 -38.00-120.00   46
 48  \w    113.00 138.00   1.00   10.00    --  111.00 -77.00 -60.00   25
 49  \w     59.00 127.00   1.00   10.00    --  111.00 -50.00  60.00   68
 50  \w     45.00 103.00   1.00   10.00    --  111.00 -50.00 150.00   58
 51  \w     68.00  93.00   1.00   10.00    --  111.00 -25.00 120.00   25
 52  \w    129.00 177.00   1.00   10.00    --  111.00  25.00 120.00   48
 53  \w    125.00 176.00   1.00   10.00    --  111.00  64.00 150.00   51
 54  \w     90.00 127.00   1.00   10.00    --  111.00 -77.00  60.00   37
 55  \w     65.00 109.00   1.00   10.00    --  111.00-111.00  30.00   44
 56  \w     44.00  89.00   1.00   10.00    --  111.00 -50.00-150.00   45
 57  \w     59.00 138.00   1.00   10.00    --  111.00 -12.00 150.00   79
 58  \w     47.00  73.00   1.00   10.00    --  111.00 -50.00 -30.00   26
 59  \w     58.00 109.00   1.00   10.00    --  111.00-111.00 120.00   51
 60  \w    104.00 132.00   1.00   10.00    --  111.00  77.00-150.00   28
 61  \w    139.00 165.00   1.00   10.00    --  111.00 111.00-180.00   26
 62  \w    125.00 176.00   1.00   10.00    --  111.00  25.00-150.00   51
 63  \w    102.00 127.00   1.00   10.00    --  111.00 178.00-120.00   25
 64  \w     74.00 100.00   1.00   10.00    --  111.00 -92.00-180.00   26
 65  \w     66.00  91.00   1.00   10.00    --  111.00 178.00-120.00   25
 66  \w    107.00 132.00   1.00   10.00    --  111.00 -77.00  90.00   25
 67  \w     43.00  71.00   1.00   10.00    --  111.00 -38.00  90.00   28
 68  \w     71.00  98.00   1.00   10.00    --  111.00 -77.00  90.00   27
 69  \w     70.00 102.00   1.00   10.00    --  111.00-111.00  60.00   32
 70  \w     69.00  94.00   1.00   10.00    --  111.00 -92.00-150.00   25
 71  \w     84.00 109.00   1.00   10.00    --  111.00-111.00   0.00   25
 72  \w    118.00 143.00   1.00   10.00    --  111.00 111.00 120.00   25
 73  \w    153.00 178.00   1.00   10.00    --  111.00  25.00   0.00   25
 74  \w    123.00 149.00   1.00   10.00    --  111.00  77.00  90.00   26
 75  \w     97.00 123.00   1.00   10.00    --  111.00  25.00   0.00   26
 76  \w     43.00  70.00   1.00   10.00    --  111.00-111.00   0.00   27
 77  \w    103.00 130.00   1.00   10.00    --  111.00  25.00  30.00   27
 78  \w     68.00 134.00   1.00   10.00    --  111.00 -25.00   0.00   66
 79  \w    101.00 127.00   1.00   10.00    --  111.00 -82.00-151.09   26
 80  \w     57.00  83.00   1.00   10.00    --  111.00 -77.00 -60.00   26
 81  \w     74.00  99.00   1.00   10.00    --  111.00 -70.00   5.41   25
 82  \w     74.00  99.00   1.00   10.00    --  111.00 -77.00 150.00   25
 83  \w     83.00 108.00   1.00   10.00    --  111.00 -80.00 -66.60   25
;
_diffrn_measurement_device 'four-circle diffractometer'
_diffrn_measurement_device_type 'SuperNova, Dual, Cu at home/near, EosS2'
_diffrn_measurement_method '\w scans'
_diffrn_orient_matrix_type 'CrysAlisPro convention (1999,Acta A55,543-557)'
_diffrn_orient_matrix_UB_11 -0.0119695000
_diffrn_orient_matrix_UB_12 0.1025870000
_diffrn_orient_matrix_UB_13 0.0057186000
_diffrn_orient_matrix_UB_21 -0.0504881000
_diffrn_orient_matrix_UB_22 0.0087940000
_diffrn_orient_matrix_UB_23 -0.0583051000
_diffrn_orient_matrix_UB_31 -0.1821177000
_diffrn_orient_matrix_UB_32 -0.0091962000
_diffrn_orient_matrix_UB_33 0.0082194000
_diffrn_radiation_monochromator mirror
_diffrn_radiation_probe x-ray
_diffrn_radiation_type CuK\a
_diffrn_radiation_wavelength 1.54184
_diffrn_reflns_av_R_equivalents 0.0382
_diffrn_reflns_av_unetI/netI 0.0223
_diffrn_reflns_Laue_measured_fraction_full 1.000
_diffrn_reflns_Laue_measured_fraction_max 0.989
_diffrn_reflns_limit_h_max 6
_diffrn_reflns_limit_h_min -10
_diffrn_reflns_limit_k_max 18
_diffrn_reflns_limit_k_min -18
_diffrn_reflns_limit_l_max 32
_diffrn_reflns_limit_l_min -30
_diffrn_reflns_number 42721
_diffrn_reflns_point_group_measured_fraction_full 1.000
_diffrn_reflns_point_group_measured_fraction_max 0.989
_diffrn_reflns_theta_full 67.684
_diffrn_reflns_theta_max 74.369
_diffrn_reflns_theta_min 3.393
_diffrn_source 'micro-focus sealed X-ray tube'
_diffrn_source_type 'SuperNova (Cu) X-ray Source'
_exptl_absorpt_coefficient_mu 11.788
_exptl_absorpt_correction_T_max 0.37651
_exptl_absorpt_correction_T_min 0.29678
_exptl_absorpt_correction_type sphere
_exptl_absorpt_process_details
;
CrysAlisPro 1.171.40.82a (Rigaku Oxford Diffraction, 2020)
Spherical absorption correction
using equivalent radius and absorption coefficient.
Empirical absorption correction using spherical harmonics,
implemented in SCALE3 ABSPACK scaling algorithm.
;
_exptl_crystal_colour orange
_exptl_crystal_colour_primary orange
_exptl_crystal_density_diffrn 1.646
_exptl_crystal_description plate
_exptl_crystal_F_000 1600
_exptl_crystal_recrystallization_method 'Re-crystallisation from solvent: Tetramethylsilane'
_exptl_crystal_size_max 0.235
_exptl_crystal_size_mid 0.176
_exptl_crystal_size_min 0.075
_exptl_crystal_size_rad 0.072
_refine_diff_density_max 1.464
_refine_diff_density_min -0.887
_refine_diff_density_rms 0.079
_refine_ls_extinction_method none
_refine_ls_goodness_of_fit_ref 1.065
_refine_ls_hydrogen_treatment constr
_refine_ls_matrix_type full
_refine_ls_number_parameters 357
_refine_ls_number_reflns 6425
_refine_ls_number_restraints 0
_refine_ls_restrained_S_all 1.065
_refine_ls_R_factor_all 0.0383
_refine_ls_R_factor_gt 0.0360
_refine_ls_shift/su_max 0.002
_refine_ls_shift/su_mean 0.000
_refine_ls_structure_factor_coef Fsqd
_refine_ls_weighting_details 'w=1/[\s^2^(Fo^2^)+(0.0333P)^2^+6.1181P] where P=(Fo^2^+2Fc^2^)/3'
_refine_ls_weighting_scheme calc
_refine_ls_wR_factor_gt 0.0865
_refine_ls_wR_factor_ref 0.0875
_reflns_Friedel_coverage 0.000
_reflns_number_gt 6086
_reflns_number_total 6425
_reflns_threshold_expression 'I > 2\s(I)'
_cod_data_source_file d2sc01200f2.cif
_cod_data_source_block rmk_213_a_scale
_cod_database_code 1566917
_shelx_shelxl_version_number 2018/3
_chemical_oxdiff_formula C24H42As2Co2O8P2
_chemical_oxdiff_usercomment 'pentane at -30'
_shelx_space_group_comment
;
The symmetry employed for this shelxl refinement is uniquely defined
by the following loop, which should always be used as a source of
symmetry information in preference to the above space-group names.
They are only intended as comments.
;
_reflns_odcompleteness_completeness 99.97
_reflns_odcompleteness_iscentric 1
_reflns_odcompleteness_theta 66.49
_olex2_refinement_description
;
1. Fixed Uiso
 At 1.5 times of:
  All C(H,H,H) groups
2.a Idealised Me refined as rotating group:
 C9(H9A,H9B,H9C), C4(H4A,H4B,H4C), C10(H10A,H10B,H10C), C11(H11A,H11B,H11C),
 C12(H12A,H12B,H12C), C2B(H2BA,H2BB,H2BC), C4B(H4BA,H4BB,H4BC), C3(H3A,H3B,H3C),
  C12B(H12D,H12E,H12F), C3B(H3BA,H3BB,H3BC), C2(H2A,H2B,H2C), C9B(H9BA,H9BB,
 H9BC), C10B(H10D,H10E,H10F), C11B(H11D,H11E,H11F)
;
_ins_header
;
TITL RMK_213_A_scale in P2(1)/n 
REM P2(1)/n (#14 in standard setting)
CELL 1.54184   8.197976  14.898604  26.247506  90.0000  97.0714  90.0000
ZERR    4.00   0.000093   0.000205   0.000339   0.0000   0.0011   0.0000
LATT  1
SYMM -x+1/2, y+1/2,-z+1/2 
SFAC C H O P Co As
UNIT 96.00 168.00 32.00 8.00 8.00 8.00
TREF
HKLF 4
END
;
_olex2_submission_special_instructions 'No special instructions were received'
_oxdiff_exptl_absorpt_empirical_details
;
Empirical correction (ABSPACK) includes:
- Absorption correction using spherical harmonics
- Frame scaling
;
_oxdiff_exptl_absorpt_empirical_full_max 2.651
_oxdiff_exptl_absorpt_empirical_full_min 0.615

loop_
_space_group_symop_operation_xyz
'x, y, z'
'-x+1/2, y+1/2, -z+1/2'
'-x, -y, -z'
'x-1/2, -y-1/2, z-1/2'

loop_
_atom_site_label
_atom_site_type_symbol
_atom_site_fract_x
_atom_site_fract_y
_atom_site_fract_z
_atom_site_U_iso_or_equiv
_atom_site_adp_type
_atom_site_occupancy
_atom_site_site_symmetry_order
_atom_site_calc_flag
_atom_site_refinement_flags_posn
_atom_site_refinement_flags_adp
_atom_site_refinement_flags_occupancy
_atom_site_disorder_assembly
_atom_site_disorder_group
As1 As 0.93986(4) 0.45593(2) 0.86660(2) 0.02993(9) Uani 1 1 d . . . . .
As1B As 0.19871(5) 0.77775(3) 0.62673(2) 0.03625(10) Uani 1 1 d . . . . .
Co1 Co 0.94896(5) 0.61747(3) 0.86558(2) 0.02082(11) Uani 1 1 d . . . . .
Co1B Co 0.13919(6) 0.62010(3) 0.60948(2) 0.02265(11) Uani 1 1 d . . . . .
P1 P 0.82259(9) 0.69042(5) 0.80471(3) 0.02337(15) Uani 1 1 d . . . . .
P1B P 0.25419(9) 0.53128(5) 0.66487(3) 0.02425(15) Uani 1 1 d . . . . .
O2B O 0.1259(3) 0.46401(15) 0.68641(8) 0.0316(5) Uani 1 1 d . . . . .
O4 O 0.7181(3) 0.63991(15) 0.75793(8) 0.0289(4) Uani 1 1 d . . . . .
O3 O 0.6708(3) 0.75259(15) 0.81540(8) 0.0324(5) Uani 1 1 d . . . . .
O4B O 0.3650(3) 0.56757(16) 0.71467(8) 0.0319(5) Uani 1 1 d . . . . .
O3B O 0.3969(3) 0.46710(16) 0.64876(9) 0.0364(5) Uani 1 1 d . . . . .
O2 O 0.9416(3) 0.75615(16) 0.77836(9) 0.0360(5) Uani 1 1 d . . . . .
O1B O -0.1699(3) 0.52586(17) 0.59937(10) 0.0387(5) Uani 1 1 d . . . . .
O1 O 1.2579(3) 0.70715(17) 0.86183(10) 0.0388(5) Uani 1 1 d . . . . .
C6 C 0.7831(4) 0.5890(2) 0.91932(11) 0.0251(6) Uani 1 1 d . . . . .
C7 C 0.9481(4) 0.5878(2) 0.94363(11) 0.0260(6) Uani 1 1 d . . . . .
C8 C 1.0508(4) 0.5262(2) 0.92072(12) 0.0286(6) Uani 1 1 d . . . . .
C1 C 1.1309(4) 0.6733(2) 0.86226(11) 0.0275(6) Uani 1 1 d . . . . .
C5 C 0.7553(4) 0.5293(2) 0.87649(11) 0.0260(6) Uani 1 1 d . . . . .
C1B C -0.0453(4) 0.5631(2) 0.60453(11) 0.0277(6) Uani 1 1 d . . . . .
C7B C 0.2949(5) 0.6558(2) 0.55391(15) 0.0407(8) Uani 1 1 d . . . . .
C9 C 0.5898(4) 0.5177(2) 0.84592(12) 0.0329(7) Uani 1 1 d . . . . .
H9A H 0.603359 0.498715 0.811735 0.049 Uiso 1 1 calc GR . . . .
H9B H 0.531630 0.573720 0.844479 0.049 Uiso 1 1 calc GR . . . .
H9C H 0.528530 0.473180 0.861954 0.049 Uiso 1 1 calc GR . . . .
C4 C 0.7961(5) 0.5721(3) 0.73019(13) 0.0382(8) Uani 1 1 d . . . . .
H4A H 0.713996 0.539455 0.708412 0.057 Uiso 1 1 calc GR . . . .
H4B H 0.855721 0.531515 0.754076 0.057 Uiso 1 1 calc GR . . . .
H4C H 0.870719 0.600073 0.709583 0.057 Uiso 1 1 calc GR . . . .
C10 C 0.6487(4) 0.6435(2) 0.93801(13) 0.0340(7) Uani 1 1 d . . . . .
H10A H 0.695689 0.694004 0.957241 0.051 Uiso 1 1 calc GR . . . .
H10B H 0.589257 0.607028 0.959603 0.051 Uiso 1 1 calc GR . . . .
H10C H 0.575088 0.664357 0.909168 0.051 Uiso 1 1 calc GR . . . .
C11 C 1.0112(4) 0.6452(3) 0.98888(12) 0.0361(7) Uani 1 1 d . . . . .
H11A H 1.101126 0.681200 0.980353 0.054 Uiso 1 1 calc GR . . . .
H11B H 1.048169 0.607495 1.017656 0.054 Uiso 1 1 calc GR . . . .
H11C H 0.924680 0.683593 0.997534 0.054 Uiso 1 1 calc GR . . . .
C6B C 0.1274(5) 0.6769(3) 0.53675(13) 0.0410(8) Uani 1 1 d . . . . .
C12 C 1.2306(4) 0.5148(3) 0.94023(14) 0.0388(8) Uani 1 1 d . . . . .
H12A H 1.241364 0.481871 0.971901 0.058 Uiso 1 1 calc GR . . . .
H12B H 1.280776 0.572746 0.945898 0.058 Uiso 1 1 calc GR . . . .
H12C H 1.283998 0.482533 0.915295 0.058 Uiso 1 1 calc GR . . . .
C8B C 0.3509(4) 0.6965(2) 0.60203(13) 0.0312(7) Uani 1 1 d . . . . .
C2B C 0.1809(5) 0.3980(3) 0.72538(14) 0.0416(8) Uani 1 1 d . . . . .
H2BA H 0.267522 0.362576 0.714140 0.062 Uiso 1 1 calc GR . . . .
H2BB H 0.090661 0.359637 0.730989 0.062 Uiso 1 1 calc GR . . . .
H2BC H 0.220799 0.428019 0.756814 0.062 Uiso 1 1 calc GR . . . .
C5B C 0.0565(4) 0.7375(2) 0.56978(14) 0.0363(8) Uani 1 1 d . . . . .
C4B C 0.2960(5) 0.6299(3) 0.74808(13) 0.0404(8) Uani 1 1 d . . . . .
H4BA H 0.226255 0.671712 0.727851 0.061 Uiso 1 1 calc GR . . . .
H4BB H 0.382980 0.661892 0.768175 0.061 Uiso 1 1 calc GR . . . .
H4BC H 0.232591 0.597671 0.770487 0.061 Uiso 1 1 calc GR . . . .
C3 C 0.7028(5) 0.8240(3) 0.85247(14) 0.0452(9) Uani 1 1 d . . . . .
H3A H 0.762359 0.871234 0.838051 0.068 Uiso 1 1 calc GR . . . .
H3B H 0.766827 0.801239 0.882796 0.068 Uiso 1 1 calc GR . . . .
H3C H 0.600502 0.847133 0.861208 0.068 Uiso 1 1 calc GR . . . .
C12B C 0.5225(4) 0.6860(3) 0.62938(18) 0.0505(10) Uani 1 1 d . . . . .
H12D H 0.595525 0.725773 0.614408 0.076 Uiso 1 1 calc GR . . . .
H12E H 0.558307 0.625155 0.626104 0.076 Uiso 1 1 calc GR . . . .
H12F H 0.523067 0.700382 0.665056 0.076 Uiso 1 1 calc GR . . . .
C3B C 0.3587(6) 0.4129(3) 0.60371(16) 0.0575(12) Uani 1 1 d . . . . .
H3BA H 0.296950 0.447739 0.577264 0.086 Uiso 1 1 calc GR . . . .
H3BB H 0.294866 0.361940 0.611753 0.086 Uiso 1 1 calc GR . . . .
H3BC H 0.458815 0.392633 0.591955 0.086 Uiso 1 1 calc GR . . . .
C2 C 0.8766(5) 0.8127(3) 0.73561(16) 0.0522(10) Uani 1 1 d . . . . .
H2A H 0.931931 0.799287 0.706346 0.078 Uiso 1 1 calc GR . . . .
H2B H 0.893781 0.874594 0.744882 0.078 Uiso 1 1 calc GR . . . .
H2C H 0.761024 0.801548 0.727332 0.078 Uiso 1 1 calc GR . . . .
C9B C -0.1177(5) 0.7719(3) 0.5583(2) 0.0698(16) Uani 1 1 d . . . . .
H9BA H -0.153907 0.794561 0.589296 0.105 Uiso 1 1 calc GR . . . .
H9BB H -0.188556 0.723848 0.545059 0.105 Uiso 1 1 calc GR . . . .
H9BC H -0.121341 0.819200 0.533366 0.105 Uiso 1 1 calc GR . . . .
C10B C 0.0337(8) 0.6401(4) 0.48842(15) 0.0776(18) Uani 1 1 d . . . . .
H10D H 0.087522 0.587000 0.478132 0.116 Uiso 1 1 calc GR . . . .
H10E H 0.030055 0.684250 0.461680 0.116 Uiso 1 1 calc GR . . . .
H10F H -0.076187 0.625413 0.494575 0.116 Uiso 1 1 calc GR . . . .
C11B C 0.4030(7) 0.6013(3) 0.5246(2) 0.0707(15) Uani 1 1 d . . . . .
H11D H 0.482724 0.570303 0.548118 0.106 Uiso 1 1 calc GR . . . .
H11E H 0.458405 0.639991 0.503072 0.106 Uiso 1 1 calc GR . . . .
H11F H 0.337839 0.558445 0.503750 0.106 Uiso 1 1 calc GR . . . .

loop_
_atom_site_aniso_label
_atom_site_aniso_U_11
_atom_site_aniso_U_22
_atom_site_aniso_U_33
_atom_site_aniso_U_23
_atom_site_aniso_U_13
_atom_site_aniso_U_12
As1 0.03335(18) 0.02229(17) 0.03417(18) -0.00073(13) 0.00415(14) 0.00248(13)
As1B 0.0380(2) 0.02634(18) 0.0462(2) -0.00260(15) 0.01230(16) -0.00083(14)
Co1 0.0189(2) 0.0217(2) 0.0215(2) 0.00050(17) 0.00077(16) -0.00010(17)
Co1B 0.0197(2) 0.0249(2) 0.0231(2) 0.00487(18) 0.00186(17) -0.00014(18)
P1 0.0215(3) 0.0242(4) 0.0239(3) 0.0014(3) 0.0008(3) 0.0019(3)
P1B 0.0208(3) 0.0273(4) 0.0240(3) 0.0033(3) 0.0004(3) 0.0015(3)
O2B 0.0276(11) 0.0329(12) 0.0330(11) 0.0125(9) -0.0018(9) -0.0022(9)
O4 0.0258(10) 0.0357(12) 0.0241(10) -0.0038(9) -0.0009(8) 0.0032(9)
O3 0.0310(11) 0.0325(12) 0.0329(11) -0.0034(9) 0.0003(9) 0.0104(9)
O4B 0.0242(10) 0.0426(13) 0.0274(10) -0.0006(9) -0.0033(8) 0.0010(9)
O3B 0.0367(12) 0.0362(13) 0.0362(12) 0.0023(10) 0.0041(10) 0.0130(10)
O2 0.0291(11) 0.0377(13) 0.0400(12) 0.0167(10) -0.0003(9) -0.0027(9)
O1B 0.0253(11) 0.0430(14) 0.0465(14) 0.0063(11) -0.0014(10) -0.0080(10)
O1 0.0255(11) 0.0414(14) 0.0487(14) 0.0021(11) 0.0015(10) -0.0082(10)
C6 0.0247(14) 0.0275(15) 0.0232(13) 0.0011(11) 0.0031(11) -0.0015(11)
C7 0.0254(14) 0.0294(15) 0.0225(13) 0.0026(11) 0.0008(11) -0.0024(11)
C8 0.0242(14) 0.0306(16) 0.0304(15) 0.0089(12) 0.0011(11) 0.0015(12)
C1 0.0281(15) 0.0276(15) 0.0261(14) 0.0007(12) 0.0007(11) 0.0015(12)
C5 0.0254(14) 0.0255(14) 0.0266(14) 0.0016(11) 0.0020(11) -0.0047(11)
C1B 0.0290(15) 0.0297(15) 0.0241(13) 0.0055(12) 0.0023(11) 0.0039(12)
C7B 0.0431(19) 0.0353(18) 0.047(2) 0.0134(15) 0.0197(16) -0.0068(15)
C9 0.0284(15) 0.0366(18) 0.0323(15) -0.0023(13) -0.0014(12) -0.0076(13)
C4 0.0430(19) 0.0421(19) 0.0284(15) -0.0062(14) 0.0004(13) 0.0076(15)
C10 0.0294(16) 0.0415(19) 0.0315(16) -0.0048(14) 0.0052(12) 0.0023(14)
C11 0.0342(17) 0.047(2) 0.0254(15) -0.0029(14) -0.0029(13) -0.0089(15)
C6B 0.055(2) 0.0407(19) 0.0260(15) 0.0129(14) 0.0015(14) -0.0170(16)
C12 0.0271(16) 0.045(2) 0.0428(18) 0.0125(16) -0.0003(13) 0.0067(14)
C8B 0.0229(14) 0.0287(16) 0.0432(17) 0.0076(13) 0.0081(13) 0.0000(12)
C2B 0.046(2) 0.0389(19) 0.0391(18) 0.0178(15) 0.0004(15) 0.0015(16)
C5B 0.0265(15) 0.0354(18) 0.0451(18) 0.0197(15) -0.0037(13) -0.0034(13)
C4B 0.0391(19) 0.052(2) 0.0297(16) -0.0083(15) 0.0005(14) 0.0017(16)
C3 0.058(2) 0.0355(19) 0.0415(19) -0.0082(15) 0.0018(17) 0.0152(17)
C12B 0.0228(16) 0.050(2) 0.077(3) 0.017(2) 0.0013(17) -0.0069(15)
C3B 0.085(3) 0.042(2) 0.046(2) -0.0062(18) 0.008(2) 0.023(2)
C2 0.048(2) 0.056(2) 0.053(2) 0.034(2) 0.0060(18) 0.0031(18)
C9B 0.033(2) 0.064(3) 0.111(4) 0.051(3) 0.000(2) 0.0065(19)
C10B 0.121(5) 0.077(3) 0.029(2) 0.017(2) -0.017(2) -0.049(3)
C11B 0.107(4) 0.043(2) 0.073(3) -0.002(2) 0.053(3) -0.008(3)

loop_
_atom_type_symbol
_atom_type_description
_atom_type_scat_dispersion_real
_atom_type_scat_dispersion_imag
_atom_type_scat_source
C C 0.0181 0.0091 'International Tables Vol C Tables 4.2.6.8 and 6.1.1.4'
H H 0.0000 0.0000 'International Tables Vol C Tables 4.2.6.8 and 6.1.1.4'
As As -0.9300 1.0051 'International Tables Vol C Tables 4.2.6.8 and 6.1.1.4'
Co Co -2.3653 3.6143 'International Tables Vol C Tables 4.2.6.8 and 6.1.1.4'
O O 0.0492 0.0322 'International Tables Vol C Tables 4.2.6.8 and 6.1.1.4'
P P 0.2955 0.4335 'International Tables Vol C Tables 4.2.6.8 and 6.1.1.4'

loop_
_exptl_crystal_face_index_h
_exptl_crystal_face_index_k
_exptl_crystal_face_index_l
_exptl_crystal_face_perp_dist
4 6 -4 0.0781
-2 9 0 0.0733
3 -8 -1 0.0843
-2 -9 3 0.0800
0 1 -17 0.0409
1 -1 16 0.0147
-4 -6 3 0.1067

loop_
_geom_angle_atom_site_label_1
_geom_angle_atom_site_label_2
_geom_angle_atom_site_label_3
_geom_angle
_geom_angle_site_symmetry_1
_geom_angle_site_symmetry_3
_geom_angle_publ_flag
C8 As1 Co1 56.35(9) . . ?
C8 As1 C5 84.12(13) . . ?
C5 As1 Co1 57.01(9) . . ?
C8B As1B Co1B 56.52(10) . . ?
C5B As1B Co1B 56.78(10) . . ?
C5B As1B C8B 83.97(15) . . ?
P1 Co1 As1 120.88(3) . . ?
P1 Co1 C6 108.28(8) . . ?
P1 Co1 C5 96.70(9) . . ?
C6 Co1 As1 76.64(8) . . ?
C7 Co1 As1 76.97(9) . . ?
C7 Co1 P1 142.44(9) . . ?
C7 Co1 C6 39.44(11) . . ?
C7 Co1 C5 69.05(11) . . ?
C8 Co1 As1 49.50(9) . . ?
C8 Co1 P1 170.11(9) . . ?
C8 Co1 C6 69.03(12) . . ?
C8 Co1 C7 39.93(12) . . ?
C8 Co1 C5 75.11(12) . . ?
C1 Co1 As1 120.80(11) . . ?
C1 Co1 P1 93.50(10) . . ?
C1 Co1 C6 139.69(13) . . ?
C1 Co1 C7 105.01(13) . . ?
C1 Co1 C8 94.29(13) . . ?
C1 Co1 C5 168.89(13) . . ?
C5 Co1 As1 49.50(8) . . ?
C5 Co1 C6 39.53(11) . . ?
P1B Co1B As1B 114.65(3) . . ?
P1B Co1B C7B 112.14(11) . . ?
P1B Co1B C8B 95.75(9) . . ?
P1B Co1B C5B 162.83(11) . . ?
C1B Co1B As1B 130.08(11) . . ?
C1B Co1B P1B 93.23(10) . . ?
C1B Co1B C7B 131.89(15) . . ?
C1B Co1B C6B 100.95(14) . . ?
C1B Co1B C8B 169.87(13) . . ?
C1B Co1B C5B 98.39(13) . . ?
C7B Co1B As1B 76.23(11) . . ?
C6B Co1B As1B 76.31(11) . . ?
C6B Co1B P1B 149.04(12) . . ?
C6B Co1B C7B 39.70(15) . . ?
C6B Co1B C8B 68.92(14) . . ?
C6B Co1B C5B 39.80(16) . . ?
C8B Co1B As1B 49.11(9) . . ?
C8B Co1B C7B 39.44(14) . . ?
C8B Co1B C5B 73.95(12) . . ?
C5B Co1B As1B 48.25(10) . . ?
C5B Co1B C7B 68.65(14) . . ?
O4 P1 Co1 120.64(9) . . ?
O4 P1 O3 92.99(12) . . ?
O4 P1 O2 104.74(13) . . ?
O3 P1 Co1 119.15(9) . . ?
O2 P1 Co1 112.11(9) . . ?
O2 P1 O3 104.48(13) . . ?
O2B P1B Co1B 112.29(8) . . ?
O2B P1B O3B 104.54(13) . . ?
O4B P1B Co1B 121.08(10) . . ?
O4B P1B O2B 104.79(12) . . ?
O4B P1B O3B 93.30(12) . . ?
O3B P1B Co1B 118.15(9) . . ?
C2B O2B P1B 120.8(2) . . ?
C4 O4 P1 119.3(2) . . ?
C3 O3 P1 117.6(2) . . ?
C4B O4B P1B 119.4(2) . . ?
C3B O3B P1B 117.4(2) . . ?
C2 O2 P1 120.3(2) . . ?
C7 C6 Co1 69.42(16) . . ?
C7 C6 C5 113.3(3) . . ?
C7 C6 C10 123.8(3) . . ?
C5 C6 Co1 69.77(16) . . ?
C5 C6 C10 122.8(3) . . ?
C10 C6 Co1 131.8(2) . . ?
C6 C7 Co1 71.14(16) . . ?
C6 C7 C8 113.4(3) . . ?
C6 C7 C11 124.3(3) . . ?
C8 C7 Co1 69.55(17) . . ?
C8 C7 C11 122.3(3) . . ?
C11 C7 Co1 127.6(2) . . ?
As1 C8 Co1 74.15(10) . . ?
C7 C8 As1 114.5(2) . . ?
C7 C8 Co1 70.51(17) . . ?
C7 C8 C12 122.1(3) . . ?
C12 C8 As1 123.3(3) . . ?
C12 C8 Co1 126.9(2) . . ?
O1 C1 Co1 176.1(3) . . ?
As1 C5 Co1 73.49(10) . . ?
C6 C5 As1 114.2(2) . . ?
C6 C5 Co1 70.70(17) . . ?
C6 C5 C9 122.6(3) . . ?
C9 C5 As1 122.8(2) . . ?
C9 C5 Co1 130.3(2) . . ?
O1B C1B Co1B 177.5(3) . . ?
C6B C7B Co1B 68.60(19) . . ?
C6B C7B C11B 124.8(4) . . ?
C8B C7B Co1B 69.68(19) . . ?
C8B C7B C6B 112.2(3) . . ?
C8B C7B C11B 123.0(4) . . ?
C11B C7B Co1B 131.9(3) . . ?
C7B C6B Co1B 71.70(19) . . ?
C7B C6B C10B 123.9(4) . . ?
C5B C6B Co1B 71.06(18) . . ?
C5B C6B C7B 113.4(3) . . ?
C5B C6B C10B 122.7(4) . . ?
C10B C6B Co1B 126.0(3) . . ?
As1B C8B Co1B 74.37(10) . . ?
C7B C8B As1B 114.8(2) . . ?
C7B C8B Co1B 70.88(19) . . ?
C7B C8B C12B 123.9(3) . . ?
C12B C8B As1B 121.0(3) . . ?
C12B C8B Co1B 129.2(2) . . ?
As1B C5B Co1B 74.97(11) . . ?
C6B C5B As1B 115.3(2) . . ?
C6B C5B Co1B 69.13(19) . . ?
C6B C5B C9B 122.7(4) . . ?
C9B C5B As1B 121.9(3) . . ?
C9B C5B Co1B 128.2(3) . . ?

loop_
_geom_bond_atom_site_label_1
_geom_bond_atom_site_label_2
_geom_bond_distance
_geom_bond_site_symmetry_2
_geom_bond_publ_flag
As1 Co1 2.4081(6) . ?
As1 C8 1.904(3) . ?
As1 C5 1.910(3) . ?
As1B Co1B 2.4300(6) . ?
As1B C8B 1.908(3) . ?
As1B C5B 1.877(4) . ?
Co1 P1 2.0976(8) . ?
Co1 C6 2.119(3) . ?
Co1 C7 2.097(3) . ?
Co1 C8 2.084(3) . ?
Co1 C1 1.719(3) . ?
Co1 C5 2.107(3) . ?
Co1B P1B 2.1015(8) . ?
Co1B C1B 1.726(3) . ?
Co1B C7B 2.121(3) . ?
Co1B C6B 2.079(3) . ?
Co1B C8B 2.105(3) . ?
Co1B C5B 2.105(3) . ?
P1 O4 1.596(2) . ?
P1 O3 1.604(2) . ?
P1 O2 1.599(2) . ?
P1B O2B 1.605(2) . ?
P1B O4B 1.592(2) . ?
P1B O3B 1.607(2) . ?
O2B C2B 1.450(4) . ?
O4 C4 1.441(4) . ?
O3 C3 1.444(4) . ?
O4B C4B 1.440(4) . ?
O3B C3B 1.435(5) . ?
O2 C2 1.451(4) . ?
O1B C1B 1.155(4) . ?
O1 C1 1.159(4) . ?
C6 C7 1.423(4) . ?
C6 C5 1.429(4) . ?
C6 C10 1.499(4) . ?
C7 C8 1.428(4) . ?
C7 C11 1.503(4) . ?
C8 C12 1.509(4) . ?
C5 C9 1.499(4) . ?
C7B C6B 1.427(5) . ?
C7B C8B 1.426(5) . ?
C7B C11B 1.484(6) . ?
C6B C5B 1.425(6) . ?
C6B C10B 1.503(5) . ?
C8B C12B 1.507(5) . ?
C5B C9B 1.512(5) . ?

loop_
_exptl_oxdiff_crystal_face_indexfrac_h
_exptl_oxdiff_crystal_face_indexfrac_k
_exptl_oxdiff_crystal_face_indexfrac_l
_exptl_oxdiff_crystal_face_x
_exptl_oxdiff_crystal_face_y
_exptl_oxdiff_crystal_face_z
3.9910 6.1951 -4.3566 0.5629 0.1070 -0.8196
-2.1380 8.8518 0.2107 0.9349 0.1735 0.3097
3.2469 -7.6652 -1.3278 -0.8328 -0.1539 -0.5317
-1.5101 -9.1856 2.8419 -0.9080 -0.1702 0.3828
-0.1213 1.1582 -16.7294 0.0246 0.9917 -0.1261
0.8372 -1.0539 16.2611 -0.0252 -0.9996 -0.0091
-4.2180 -5.8054 3.4597 -0.5253 -0.0398 0.8500
